data_7133224
loop_
_publ_author_name
'Chatterjee, Sarat'
'Khatun, Rousunara'
'Ali, Mahammad'
'Chowdhury, Chinmay'

_publ_section_title
;
 A solvent controlled regioselective synthesis of 2- and 4-substituted
 &#x3b1;-carbolines under palladium catalysis.
;
_journal_issue 58
_journal_name_full 'Chemical communications (Cambridge, England)'
_journal_page_first 7427
_journal_page_last 7430
_journal_paper_doi 10.1039/d4cc00668b
_journal_volume 60
_journal_year 2024
_chemical_formula_moiety 'C18 H13 N3 O2'
_chemical_formula_sum 'C18 H13 N3 O2'
_chemical_formula_weight 303.31
_chemical_name_systematic SC_3_52A_2_a
_space_group_crystal_system triclinic
_space_group_IT_number 2
_space_group_name_Hall '-P 1'
_space_group_name_H-M_alt 'P -1'
_atom_sites_solution_hydrogens geom
_atom_sites_solution_primary dual
_audit_creation_date 2023-07-26
_audit_creation_method
;
Olex2 1.3
(compiled 2020.11.12 svn.r5f609507 for OlexSys, GUI svn.r6408)
;
_audit_update_record
;
2023-11-17 deposited with the CCDC.	2024-06-11 downloaded from the CCDC.
;
_cell_angle_alpha 66.241(4)
_cell_angle_beta 89.878(3)
_cell_angle_gamma 76.826(3)
_cell_formula_units_Z 4
_cell_length_a 6.9020(6)
_cell_length_b 13.8797(12)
_cell_length_c 16.3061(14)
_cell_measurement_reflns_used 8124
_cell_measurement_temperature 106.00
_cell_measurement_theta_max 68.31
_cell_measurement_theta_min 2.98
_cell_volume 1385.0(2)
_computing_cell_refinement 'SAINT V8.38A (Bruker, 2018)'
_computing_data_reduction 'SAINT V8.38A (Bruker, 2018)'
_computing_molecular_graphics 'Olex2 1.3 (Dolomanov et al., 2009)'
_computing_publication_material 'Olex2 1.3 (Dolomanov et al., 2009)'
_computing_structure_refinement 'SHELXL 2018/3 (Sheldrick, 2015)'
_computing_structure_solution 'olex2.solve 1.5 (Bourhis et al., 2015)'
_diffrn_ambient_temperature 106.00
_diffrn_detector 'Bruker APEX2 area detector'
_diffrn_detector_area_resol_mean 7.9
_diffrn_detector_type 'CCD area detector'
_diffrn_measured_fraction_theta_full 0.967
_diffrn_measured_fraction_theta_max 0.955
_diffrn_measurement_device 'three-circle diffractometer'
_diffrn_measurement_device_type 'Bruker SMART APEX2 area detector'
_diffrn_measurement_method '\w and \f scans'
_diffrn_radiation_monochromator 'mirror optics'
_diffrn_radiation_probe x-ray
_diffrn_radiation_type CuK\a
_diffrn_radiation_wavelength 1.54178
_diffrn_reflns_av_R_equivalents 0.0536
_diffrn_reflns_av_unetI/netI 0.0610
_diffrn_reflns_Laue_measured_fraction_full 0.967
_diffrn_reflns_Laue_measured_fraction_max 0.955
_diffrn_reflns_limit_h_max 8
_diffrn_reflns_limit_h_min -7
_diffrn_reflns_limit_k_max 16
_diffrn_reflns_limit_k_min -16
_diffrn_reflns_limit_l_max 19
_diffrn_reflns_limit_l_min -19
_diffrn_reflns_number 12890
_diffrn_reflns_point_group_measured_fraction_full 0.967
_diffrn_reflns_point_group_measured_fraction_max 0.955
_diffrn_reflns_theta_full 67.679
_diffrn_reflns_theta_max 68.820
_diffrn_reflns_theta_min 2.976
_diffrn_source 'microfocus sealed X-ray tube'
_diffrn_source_current 1.2
_diffrn_source_power 0.06
_diffrn_source_type 'Incoatec I\ms'
_diffrn_source_voltage 50.0
_diffrn_standards_number 0
_exptl_absorpt_coefficient_mu 0.795
_exptl_absorpt_correction_T_max 0.7531
_exptl_absorpt_correction_T_min 0.5576
_exptl_absorpt_correction_type multi-scan
_exptl_absorpt_process_details
;
SADABS-2016/2 (Bruker,2016/2) was used for absorption correction.
wR2(int) was 0.1355 before and 0.0724 after correction.
The Ratio of minimum to maximum transmission is 0.7404.
The \l/2 correction factor is Not present.
;
_exptl_crystal_colour 'clear light colourless'
_exptl_crystal_colour_lustre clear
_exptl_crystal_colour_modifier light
_exptl_crystal_colour_primary colourless
_exptl_crystal_density_diffrn 1.455
_exptl_crystal_description needle
_exptl_crystal_F_000 632
_exptl_crystal_size_max 0.14
_exptl_crystal_size_mid 0.13
_exptl_crystal_size_min 0.12
_refine_diff_density_max 0.469
_refine_diff_density_min -0.447
_refine_diff_density_rms 0.099
_refine_ls_extinction_method none
_refine_ls_goodness_of_fit_ref 1.141
_refine_ls_hydrogen_treatment constr
_refine_ls_matrix_type full
_refine_ls_number_parameters 417
_refine_ls_number_reflns 4911
_refine_ls_number_restraints 0
_refine_ls_restrained_S_all 1.141
_refine_ls_R_factor_all 0.1010
_refine_ls_R_factor_gt 0.0959
_refine_ls_shift/su_max 0.000
_refine_ls_shift/su_mean 0.000
_refine_ls_structure_factor_coef Fsqd
_refine_ls_weighting_details 'w=1/[\s^2^(Fo^2^)+(0.0498P)^2^+12.6914P] where P=(Fo^2^+2Fc^2^)/3'
_refine_ls_weighting_scheme calc
_refine_ls_wR_factor_gt 0.2987
_refine_ls_wR_factor_ref 0.3005
_reflns_Friedel_coverage 0.000
_reflns_number_gt 4431
_reflns_number_total 4911
_reflns_threshold_expression 'I > 2\s(I)'
_cod_data_source_file d4cc00668b2.cif
_cod_data_source_block sc_3_52a_2_a
_cod_depositor_comments 'Adding full bibliography for 7133224--7133225.cif.'
_cod_database_code 7133224
_shelx_shelxl_version_number 2018/3
_shelx_space_group_comment
;
The symmetry employed for this shelxl refinement is uniquely defined
by the following loop, which should always be used as a source of
symmetry information in preference to the above space-group names.
They are only intended as comments.
;
_shelx_estimated_absorpt_t_max 0.911
_shelx_estimated_absorpt_t_min 0.897
_olex2_refinement_description
;
1. Fixed Uiso
 At 1.2 times of:
  All C(H) groups
 At 1.5 times of:
  All C(H,H,H) groups
2.a Aromatic/amide H refined with riding coordinates:
 C1(H1), C2(H2), C3(H3), C4(H4), C10(H10), C11(H11), C13(H13), C14(H14),
 C16(H16), C17(H17), C18(H18), C19(H19), C20(H20), C21(H21), C26(H26), C27(H27),
  C30(H30), C31(H31), C33(H33), C34(H34)
2.b Idealised Me refined as rotating group:
 C36(H36A,H36B,H36C), C35(H35A,H35B,H35C)
;
_olex2_submission_special_instructions 'No special instructions were received'

loop_
_space_group_symop_operation_xyz
'x, y, z'
'-x, -y, -z'

loop_
_atom_site_label
_atom_site_type_symbol
_atom_site_fract_x
_atom_site_fract_y
_atom_site_fract_z
_atom_site_U_iso_or_equiv
_atom_site_adp_type
_atom_site_occupancy
_atom_site_site_symmetry_order
_atom_site_calc_flag
_atom_site_refinement_flags_posn
_atom_site_refinement_flags_adp
_atom_site_refinement_flags_occupancy
_atom_site_disorder_assembly
_atom_site_disorder_group
C1 C 0.2419(7) 0.5889(4) 0.1781(3) 0.0159(10) Uani 1 1 d . . . . .
H1 H 0.230245 0.664978 0.149779 0.019 Uiso 1 1 calc R U . . .
N1 N 0.2769(6) 0.3880(3) 0.4050(3) 0.0144(9) Uani 1 1 d . . . . .
O1 O 0.2008(6) 0.6229(3) 0.8853(3) 0.0252(9) Uani 1 1 d . . . . .
C2 C 0.2496(7) 0.5285(4) 0.1269(3) 0.0161(11) Uani 1 1 d . . . . .
H2 H 0.242843 0.563520 0.063150 0.019 Uiso 1 1 calc R U . . .
N2 N 0.2567(6) 0.4715(3) 0.5077(3) 0.0144(9) Uani 1 1 d . . . . .
O2 O 0.2528(6) 0.4472(3) 0.9373(3) 0.0259(9) Uani 1 1 d . . . . .
C3 C 0.2675(7) 0.4163(4) 0.1692(3) 0.0171(11) Uani 1 1 d . . . . .
H3 H 0.271792 0.376655 0.133113 0.020 Uiso 1 1 calc R U . . .
C4 C 0.2789(7) 0.3615(4) 0.2618(3) 0.0151(10) Uani 1 1 d . . . . .
H4 H 0.292588 0.285290 0.289961 0.018 Uiso 1 1 calc R U . . .
C5 C 0.2695(7) 0.4233(4) 0.3123(3) 0.0134(10) Uani 1 1 d . . . . .
C6 C 0.2514(7) 0.5358(4) 0.2713(3) 0.0137(10) Uani 1 1 d . . . . .
N6 N 0.2290(6) 0.5371(4) 0.8750(3) 0.0167(9) Uani 1 1 d . . . . .
C7 C 0.2433(7) 0.5708(4) 0.3434(3) 0.0142(10) Uani 1 1 d . . . . .
C8 C 0.2585(7) 0.4777(4) 0.4250(3) 0.0131(10) Uani 1 1 d . . . . .
C9 C 0.2374(7) 0.5677(4) 0.5141(4) 0.0160(11) Uani 1 1 d . . . . .
C10 C 0.2229(8) 0.6651(4) 0.4394(4) 0.0187(11) Uani 1 1 d . . . . .
H10 H 0.211438 0.730298 0.447344 0.022 Uiso 1 1 calc R U . . .
C11 C 0.2250(8) 0.6679(4) 0.3529(3) 0.0166(11) Uani 1 1 d . . . . .
H11 H 0.214210 0.734355 0.301703 0.020 Uiso 1 1 calc R U . . .
C12 C 0.2355(7) 0.5610(4) 0.6074(3) 0.0145(10) Uani 1 1 d . . . . .
C13 C 0.2182(7) 0.6538(4) 0.6253(4) 0.0167(11) Uani 1 1 d . . . . .
H13 H 0.207394 0.722721 0.576877 0.020 Uiso 1 1 calc R U . . .
C14 C 0.2168(8) 0.6451(4) 0.7129(4) 0.0164(11) Uani 1 1 d . . . . .
H14 H 0.205044 0.707696 0.724772 0.020 Uiso 1 1 calc R U . . .
C15 C 0.2327(7) 0.5451(4) 0.7827(3) 0.0152(10) Uani 1 1 d . . . . .
C16 C 0.2502(7) 0.4512(4) 0.7680(4) 0.0164(11) Uani 1 1 d . . . . .
H16 H 0.261434 0.382568 0.816828 0.020 Uiso 1 1 calc R U . . .
C17 C 0.2508(7) 0.4610(4) 0.6803(4) 0.0179(11) Uani 1 1 d . . . . .
H17 H 0.262026 0.397969 0.669156 0.021 Uiso 1 1 calc R U . . .
C36 C 0.2990(8) 0.2771(4) 0.4702(3) 0.0198(11) Uani 1 1 d . . . . .
H36A H 0.330728 0.271887 0.530634 0.030 Uiso 1 1 calc R U . . .
H36B H 0.407459 0.228764 0.455967 0.030 Uiso 1 1 calc R U . . .
H36C H 0.173901 0.255754 0.468090 0.030 Uiso 1 1 calc R U . . .
N3 N 0.6625(6) 0.1139(3) 1.0933(3) 0.0133(9) Uani 1 1 d . . . . .
O3 O 0.8387(7) -0.1050(3) 0.6050(3) 0.0276(10) Uani 1 1 d . . . . .
N4 N 0.7239(6) 0.0328(3) 0.9887(3) 0.0144(9) Uani 1 1 d . . . . .
O4 O 0.7305(6) 0.0697(3) 0.5565(3) 0.0259(9) Uani 1 1 d . . . . .
N5 N 0.7844(6) -0.0221(4) 0.6183(3) 0.0184(10) Uani 1 1 d . . . . .
C18 C 0.6406(7) 0.1383(4) 1.2372(3) 0.0144(10) Uani 1 1 d . . . . .
H18 H 0.584837 0.214574 1.209512 0.017 Uiso 1 1 calc R U . . .
C19 C 0.6796(8) 0.0828(4) 1.3306(3) 0.0165(11) Uani 1 1 d . . . . .
H19 H 0.649378 0.121850 1.367267 0.020 Uiso 1 1 calc R U . . .
C20 C 0.7626(8) -0.0293(4) 1.3712(3) 0.0174(11) Uani 1 1 d . . . . .
H20 H 0.789505 -0.065165 1.434836 0.021 Uiso 1 1 calc R U . . .
C21 C 0.8064(7) -0.0892(4) 1.3198(3) 0.0165(11) Uani 1 1 d . . . . .
H21 H 0.861670 -0.165462 1.348024 0.020 Uiso 1 1 calc R U . . .
C22 C 0.7684(7) -0.0362(4) 1.2268(3) 0.0146(10) Uani 1 1 d . . . . .
C23 C 0.6858(7) 0.0783(4) 1.1865(3) 0.0118(10) Uani 1 1 d . . . . .
C24 C 0.7917(7) -0.0695(4) 1.1531(3) 0.0140(10) Uani 1 1 d . . . . .
C25 C 0.7265(7) 0.0260(4) 1.0731(3) 0.0144(10) Uani 1 1 d . . . . .
C26 C 0.8556(8) -0.1663(4) 1.1432(4) 0.0180(11) Uani 1 1 d . . . . .
H26 H 0.900000 -0.233609 1.194184 0.022 Uiso 1 1 calc R U . . .
C27 C 0.8527(8) -0.1618(4) 1.0568(3) 0.0170(11) Uani 1 1 d . . . . .
H27 H 0.894005 -0.226907 1.048192 0.020 Uiso 1 1 calc R U . . .
C28 C 0.7895(7) -0.0623(4) 0.9820(3) 0.0144(10) Uani 1 1 d . . . . .
C29 C 0.7881(7) -0.0546(4) 0.8874(3) 0.0141(10) Uani 1 1 d . . . . .
C30 C 0.7035(7) 0.0457(4) 0.8166(3) 0.0162(11) Uani 1 1 d . . . . .
H30 H 0.647505 0.106869 0.829108 0.019 Uiso 1 1 calc R U . . .
C31 C 0.7003(8) 0.0568(4) 0.7283(4) 0.0179(11) Uani 1 1 d . . . . .
H31 H 0.641765 0.124869 0.680132 0.022 Uiso 1 1 calc R U . . .
C32 C 0.7846(7) -0.0338(4) 0.7115(3) 0.0162(11) Uani 1 1 d . . . . .
C33 C 0.8668(7) -0.1332(4) 0.7799(4) 0.0172(11) Uani 1 1 d . . . . .
H33 H 0.920870 -0.194358 0.767057 0.021 Uiso 1 1 calc R U . . .
C34 C 0.8703(7) -0.1437(4) 0.8685(3) 0.0161(10) Uani 1 1 d . . . . .
H34 H 0.929200 -0.212079 0.916225 0.019 Uiso 1 1 calc R U . . .
C35 C 0.5781(8) 0.2252(4) 1.0300(3) 0.0199(11) Uani 1 1 d . . . . .
H35A H 0.439793 0.248884 1.041508 0.030 Uiso 1 1 calc R U . . .
H35B H 0.580303 0.229875 0.968449 0.030 Uiso 1 1 calc R U . . .
H35C H 0.657132 0.272110 1.037328 0.030 Uiso 1 1 calc R U . . .

loop_
_atom_site_aniso_label
_atom_site_aniso_U_11
_atom_site_aniso_U_22
_atom_site_aniso_U_33
_atom_site_aniso_U_23
_atom_site_aniso_U_13
_atom_site_aniso_U_12
C1 0.016(2) 0.016(3) 0.015(3) -0.006(2) 0.0014(19) -0.003(2)
N1 0.017(2) 0.015(2) 0.013(2) -0.0080(18) 0.0034(16) -0.0032(16)
O1 0.042(2) 0.021(2) 0.020(2) -0.0162(17) 0.0065(17) -0.0075(17)
C2 0.016(2) 0.023(3) 0.008(2) -0.006(2) 0.0023(18) -0.003(2)
N2 0.012(2) 0.017(2) 0.017(2) -0.0101(18) 0.0032(16) -0.0027(16)
O2 0.038(2) 0.021(2) 0.0129(19) -0.0046(17) 0.0017(16) -0.0006(17)
C3 0.016(2) 0.026(3) 0.014(3) -0.014(2) 0.0045(19) -0.005(2)
C4 0.015(2) 0.015(2) 0.015(3) -0.007(2) 0.0027(19) -0.0019(19)
C5 0.009(2) 0.020(3) 0.010(2) -0.006(2) 0.0024(18) -0.0018(19)
C6 0.010(2) 0.019(3) 0.013(2) -0.008(2) 0.0037(18) -0.0034(19)
N6 0.018(2) 0.022(2) 0.014(2) -0.0120(19) 0.0036(17) -0.0037(18)
C7 0.012(2) 0.017(3) 0.015(3) -0.009(2) 0.0022(18) -0.0021(19)
C8 0.010(2) 0.018(3) 0.014(2) -0.010(2) 0.0023(18) -0.0022(18)
C9 0.010(2) 0.019(3) 0.021(3) -0.010(2) 0.0032(19) -0.0040(19)
C10 0.020(3) 0.018(3) 0.023(3) -0.013(2) 0.005(2) -0.005(2)
C11 0.024(3) 0.015(3) 0.013(2) -0.007(2) 0.003(2) -0.006(2)
C12 0.010(2) 0.020(3) 0.017(3) -0.011(2) 0.0030(18) -0.0041(19)
C13 0.018(3) 0.019(3) 0.016(3) -0.010(2) 0.004(2) -0.006(2)
C14 0.020(3) 0.017(3) 0.018(3) -0.013(2) 0.003(2) -0.005(2)
C15 0.013(2) 0.022(3) 0.014(3) -0.012(2) 0.0032(19) -0.003(2)
C16 0.018(3) 0.015(3) 0.017(3) -0.009(2) 0.002(2) -0.002(2)
C17 0.015(2) 0.017(3) 0.023(3) -0.012(2) 0.002(2) -0.002(2)
C36 0.029(3) 0.018(3) 0.013(3) -0.007(2) 0.003(2) -0.004(2)
N3 0.019(2) 0.013(2) 0.007(2) -0.0036(17) 0.0018(16) -0.0039(17)
O3 0.048(3) 0.024(2) 0.018(2) -0.0167(17) 0.0081(18) -0.0095(18)
N4 0.012(2) 0.022(2) 0.013(2) -0.0099(18) 0.0039(16) -0.0053(17)
O4 0.037(2) 0.026(2) 0.0128(19) -0.0070(17) 0.0028(16) -0.0045(17)
N5 0.020(2) 0.024(2) 0.015(2) -0.0101(19) 0.0035(17) -0.0076(18)
C18 0.016(2) 0.013(2) 0.017(3) -0.009(2) 0.0035(19) -0.0041(19)
C19 0.019(3) 0.021(3) 0.018(3) -0.015(2) 0.008(2) -0.008(2)
C20 0.021(3) 0.021(3) 0.010(2) -0.005(2) 0.0042(19) -0.007(2)
C21 0.018(3) 0.017(3) 0.013(3) -0.007(2) 0.0023(19) -0.002(2)
C22 0.012(2) 0.015(2) 0.018(3) -0.008(2) 0.0033(19) -0.0036(19)
C23 0.014(2) 0.013(2) 0.009(2) -0.0043(19) 0.0024(18) -0.0051(19)
C24 0.013(2) 0.017(3) 0.013(2) -0.008(2) 0.0032(18) -0.0043(19)
C25 0.010(2) 0.020(3) 0.016(3) -0.010(2) 0.0037(18) -0.0052(19)
C26 0.020(3) 0.016(3) 0.017(3) -0.007(2) 0.001(2) -0.002(2)
C27 0.021(3) 0.018(3) 0.016(3) -0.013(2) 0.003(2) -0.004(2)
C28 0.012(2) 0.019(3) 0.016(3) -0.010(2) 0.0034(18) -0.0058(19)
C29 0.011(2) 0.021(3) 0.013(2) -0.009(2) 0.0042(18) -0.007(2)
C30 0.016(2) 0.017(3) 0.019(3) -0.009(2) 0.005(2) -0.005(2)
C31 0.016(2) 0.021(3) 0.022(3) -0.012(2) 0.005(2) -0.007(2)
C32 0.017(3) 0.028(3) 0.012(3) -0.013(2) 0.0047(19) -0.010(2)
C33 0.017(3) 0.020(3) 0.018(3) -0.012(2) 0.006(2) -0.005(2)
C34 0.016(2) 0.018(3) 0.013(2) -0.006(2) 0.0017(19) -0.002(2)
C35 0.031(3) 0.014(3) 0.012(3) -0.004(2) 0.002(2) -0.005(2)

loop_
_atom_type_symbol
_atom_type_description
_atom_type_scat_dispersion_real
_atom_type_scat_dispersion_imag
_atom_type_scat_source
C C 0.0181 0.0091 'International Tables Vol C Tables 4.2.6.8 and 6.1.1.4'
H H 0.0000 0.0000 'International Tables Vol C Tables 4.2.6.8 and 6.1.1.4'
N N 0.0311 0.0180 'International Tables Vol C Tables 4.2.6.8 and 6.1.1.4'
O O 0.0492 0.0322 'International Tables Vol C Tables 4.2.6.8 and 6.1.1.4'

loop_
_geom_angle_atom_site_label_1
_geom_angle_atom_site_label_2
_geom_angle_atom_site_label_3
_geom_angle
_geom_angle_site_symmetry_1
_geom_angle_site_symmetry_3
_geom_angle_publ_flag
C2 C1 H1 120.6 . . ?
C6 C1 H1 120.6 . . ?
C6 C1 C2 118.7(5) . . ?
C5 N1 C8 108.2(4) . . ?
C5 N1 C36 126.3(4) . . ?
C8 N1 C36 125.5(4) . . ?
C1 C2 H2 119.8 . . ?
C1 C2 C3 120.3(5) . . ?
C3 C2 H2 119.8 . . ?
C8 N2 C9 114.7(4) . . ?
C2 C3 H3 119.0 . . ?
C4 C3 C2 122.0(5) . . ?
C4 C3 H3 119.0 . . ?
C3 C4 H4 121.4 . . ?
C3 C4 C5 117.1(5) . . ?
C5 C4 H4 121.4 . . ?
N1 C5 C4 128.2(5) . . ?
N1 C5 C6 110.1(4) . . ?
C4 C5 C6 121.8(5) . . ?
C1 C6 C5 120.1(5) . . ?
C1 C6 C7 134.0(5) . . ?
C5 C6 C7 105.9(4) . . ?
O1 N6 C15 117.4(4) . . ?
O2 N6 O1 123.8(4) . . ?
O2 N6 C15 118.8(4) . . ?
C8 C7 C6 107.3(4) . . ?
C11 C7 C6 137.6(5) . . ?
C11 C7 C8 115.1(4) . . ?
N1 C8 C7 108.4(4) . . ?
N2 C8 N1 123.2(5) . . ?
N2 C8 C7 128.4(5) . . ?
N2 C9 C10 122.8(5) . . ?
N2 C9 C12 114.9(4) . . ?
C10 C9 C12 122.3(5) . . ?
C9 C10 H10 119.8 . . ?
C9 C10 C11 120.5(5) . . ?
C11 C10 H10 119.8 . . ?
C7 C11 C10 118.5(5) . . ?
C7 C11 H11 120.7 . . ?
C10 C11 H11 120.7 . . ?
C13 C12 C9 121.7(5) . . ?
C17 C12 C9 120.2(5) . . ?
C17 C12 C13 118.2(5) . . ?
C12 C13 H13 119.8 . . ?
C14 C13 C12 120.4(5) . . ?
C14 C13 H13 119.8 . . ?
C13 C14 H14 120.2 . . ?
C15 C14 C13 119.5(5) . . ?
C15 C14 H14 120.2 . . ?
C14 C15 N6 119.0(5) . . ?
C14 C15 C16 121.9(5) . . ?
C16 C15 N6 119.1(5) . . ?
C15 C16 H16 121.0 . . ?
C17 C16 C15 118.0(5) . . ?
C17 C16 H16 121.0 . . ?
C12 C17 H17 119.0 . . ?
C16 C17 C12 122.0(5) . . ?
C16 C17 H17 119.0 . . ?
N1 C36 H36A 109.5 . . ?
N1 C36 H36B 109.5 . . ?
N1 C36 H36C 109.5 . . ?
H36A C36 H36B 109.5 . . ?
H36A C36 H36C 109.5 . . ?
H36B C36 H36C 109.5 . . ?
C23 N3 C35 124.8(4) . . ?
C25 N3 C23 108.4(4) . . ?
C25 N3 C35 126.7(4) . . ?
C25 N4 C28 115.0(4) . . ?
O3 N5 O4 122.9(4) . . ?
O3 N5 C32 118.1(4) . . ?
O4 N5 C32 119.1(4) . . ?
C19 C18 H18 121.2 . . ?
C23 C18 H18 121.2 . . ?
C23 C18 C19 117.6(5) . . ?
C18 C19 H19 119.5 . . ?
C18 C19 C20 121.0(5) . . ?
C20 C19 H19 119.5 . . ?
C19 C20 H20 119.5 . . ?
C21 C20 C19 121.0(5) . . ?
C21 C20 H20 119.5 . . ?
C20 C21 H21 120.4 . . ?
C22 C21 C20 119.2(5) . . ?
C22 C21 H21 120.4 . . ?
C21 C22 C23 119.1(5) . . ?
C21 C22 C24 135.0(5) . . ?
C23 C22 C24 105.9(4) . . ?
N3 C23 C22 109.2(4) . . ?
C18 C23 N3 128.8(5) . . ?
C18 C23 C22 122.0(5) . . ?
C25 C24 C22 106.5(4) . . ?
C26 C24 C22 136.9(5) . . ?
C26 C24 C25 116.6(5) . . ?
N3 C25 C24 110.0(4) . . ?
N4 C25 N3 123.3(5) . . ?
N4 C25 C24 126.6(5) . . ?
C24 C26 H26 121.0 . . ?
C27 C26 C24 118.0(5) . . ?
C27 C26 H26 121.0 . . ?
C26 C27 H27 119.7 . . ?
C26 C27 C28 120.7(5) . . ?
C28 C27 H27 119.7 . . ?
N4 C28 C27 123.1(5) . . ?
N4 C28 C29 115.0(4) . . ?
C27 C28 C29 121.9(5) . . ?
C30 C29 C28 118.6(5) . . ?
C34 C29 C28 122.1(5) . . ?
C34 C29 C30 119.3(5) . . ?
C29 C30 H30 119.7 . . ?
C31 C30 C29 120.7(5) . . ?
C31 C30 H30 119.7 . . ?
C30 C31 H31 120.6 . . ?
C30 C31 C32 118.7(5) . . ?
C32 C31 H31 120.6 . . ?
C31 C32 N5 118.9(5) . . ?
C33 C32 N5 119.4(5) . . ?
C33 C32 C31 121.7(5) . . ?
C32 C33 H33 120.3 . . ?
C32 C33 C34 119.3(5) . . ?
C34 C33 H33 120.3 . . ?
C29 C34 C33 120.3(5) . . ?
C29 C34 H34 119.8 . . ?
C33 C34 H34 119.8 . . ?
N3 C35 H35A 109.5 . . ?
N3 C35 H35B 109.5 . . ?
N3 C35 H35C 109.5 . . ?
H35A C35 H35B 109.5 . . ?
H35A C35 H35C 109.5 . . ?
H35B C35 H35C 109.5 . . ?

loop_
_geom_bond_atom_site_label_1
_geom_bond_atom_site_label_2
_geom_bond_distance
_geom_bond_site_symmetry_2
_geom_bond_publ_flag
C1 H1 0.9500 . ?
C1 C2 1.395(7) . ?
C1 C6 1.391(7) . ?
N1 C5 1.384(6) . ?
N1 C8 1.388(6) . ?
N1 C36 1.449(7) . ?
O1 N6 1.240(6) . ?
C2 H2 0.9500 . ?
C2 C3 1.401(8) . ?
N2 C8 1.316(7) . ?
N2 C9 1.357(7) . ?
O2 N6 1.226(6) . ?
C3 H3 0.9500 . ?
C3 C4 1.384(7) . ?
C4 H4 0.9500 . ?
C4 C5 1.401(7) . ?
C5 C6 1.404(7) . ?
C6 C7 1.438(7) . ?
N6 C15 1.465(6) . ?
C7 C8 1.417(7) . ?
C7 C11 1.395(7) . ?
C9 C10 1.390(8) . ?
C9 C12 1.487(7) . ?
C10 H10 0.9500 . ?
C10 C11 1.396(7) . ?
C11 H11 0.9500 . ?
C12 C13 1.411(7) . ?
C12 C17 1.397(7) . ?
C13 H13 0.9500 . ?
C13 C14 1.385(7) . ?
C14 H14 0.9500 . ?
C14 C15 1.375(7) . ?
C15 C16 1.397(7) . ?
C16 H16 0.9500 . ?
C16 C17 1.380(7) . ?
C17 H17 0.9500 . ?
C36 H36A 0.9800 . ?
C36 H36B 0.9800 . ?
C36 H36C 0.9800 . ?
N3 C23 1.393(6) . ?
N3 C25 1.368(7) . ?
N3 C35 1.449(6) . ?
O3 N5 1.232(6) . ?
N4 C25 1.339(7) . ?
N4 C28 1.342(7) . ?
O4 N5 1.236(6) . ?
N5 C32 1.462(6) . ?
C18 H18 0.9500 . ?
C18 C19 1.396(7) . ?
C18 C23 1.382(7) . ?
C19 H19 0.9500 . ?
C19 C20 1.398(7) . ?
C20 H20 0.9500 . ?
C20 C21 1.388(7) . ?
C21 H21 0.9500 . ?
C21 C22 1.387(7) . ?
C22 C23 1.424(7) . ?
C22 C24 1.449(7) . ?
C24 C25 1.414(7) . ?
C24 C26 1.389(7) . ?
C26 H26 0.9500 . ?
C26 C27 1.385(7) . ?
C27 H27 0.9500 . ?
C27 C28 1.398(7) . ?
C28 C29 1.502(7) . ?
C29 C30 1.396(7) . ?
C29 C34 1.391(7) . ?
C30 H30 0.9500 . ?
C30 C31 1.385(7) . ?
C31 H31 0.9500 . ?
C31 C32 1.391(7) . ?
C32 C33 1.370(8) . ?
C33 H33 0.9500 . ?
C33 C34 1.391(7) . ?
C34 H34 0.9500 . ?
C35 H35A 0.9800 . ?
C35 H35B 0.9800 . ?
C35 H35C 0.9800 . ?

loop_
_geom_torsion_atom_site_label_1
_geom_torsion_atom_site_label_2
_geom_torsion_atom_site_label_3
_geom_torsion_atom_site_label_4
_geom_torsion
_geom_torsion_site_symmetry_1
_geom_torsion_site_symmetry_2
_geom_torsion_site_symmetry_3
_geom_torsion_site_symmetry_4
_geom_torsion_publ_flag
C1 C2 C3 C4 -0.3(8) . . . . ?
C1 C6 C7 C8 179.2(5) . . . . ?
C1 C6 C7 C11 -0.6(10) . . . . ?
N1 C5 C6 C1 179.8(4) . . . . ?
N1 C5 C6 C7 -1.2(5) . . . . ?
O1 N6 C15 C14 3.8(7) . . . . ?
O1 N6 C15 C16 -175.6(4) . . . . ?
C2 C1 C6 C5 0.3(7) . . . . ?
C2 C1 C6 C7 -178.3(5) . . . . ?
C2 C3 C4 C5 0.8(7) . . . . ?
N2 C9 C10 C11 0.9(8) . . . . ?
N2 C9 C12 C13 179.4(4) . . . . ?
N2 C9 C12 C17 -0.6(7) . . . . ?
O2 N6 C15 C14 -176.5(5) . . . . ?
O2 N6 C15 C16 4.1(7) . . . . ?
C3 C4 C5 N1 179.7(5) . . . . ?
C3 C4 C5 C6 -0.7(7) . . . . ?
C4 C5 C6 C1 0.2(7) . . . . ?
C4 C5 C6 C7 179.2(4) . . . . ?
C5 N1 C8 N2 178.9(4) . . . . ?
C5 N1 C8 C7 -1.2(5) . . . . ?
C5 C6 C7 C8 0.5(5) . . . . ?
C5 C6 C7 C11 -179.4(6) . . . . ?
C6 C1 C2 C3 -0.2(7) . . . . ?
C6 C7 C8 N1 0.5(5) . . . . ?
C6 C7 C8 N2 -179.6(5) . . . . ?
C6 C7 C11 C10 179.7(5) . . . . ?
N6 C15 C16 C17 179.2(4) . . . . ?
C8 N1 C5 C4 -178.9(5) . . . . ?
C8 N1 C5 C6 1.5(5) . . . . ?
C8 N2 C9 C10 -0.7(7) . . . . ?
C8 N2 C9 C12 -180.0(4) . . . . ?
C8 C7 C11 C10 -0.1(7) . . . . ?
C9 N2 C8 N1 -180.0(4) . . . . ?
C9 N2 C8 C7 0.1(7) . . . . ?
C9 C10 C11 C7 -0.4(8) . . . . ?
C9 C12 C13 C14 180.0(5) . . . . ?
C9 C12 C17 C16 179.8(5) . . . . ?
C10 C9 C12 C13 0.2(7) . . . . ?
C10 C9 C12 C17 -179.9(5) . . . . ?
C11 C7 C8 N1 -179.7(4) . . . . ?
C11 C7 C8 N2 0.3(8) . . . . ?
C12 C9 C10 C11 -179.9(5) . . . . ?
C12 C13 C14 C15 0.1(8) . . . . ?
C13 C12 C17 C16 -0.3(7) . . . . ?
C13 C14 C15 N6 -179.4(4) . . . . ?
C13 C14 C15 C16 0.0(8) . . . . ?
C14 C15 C16 C17 -0.2(8) . . . . ?
C15 C16 C17 C12 0.3(7) . . . . ?
C17 C12 C13 C14 0.1(7) . . . . ?
C36 N1 C5 C4 0.9(8) . . . . ?
C36 N1 C5 C6 -178.7(5) . . . . ?
C36 N1 C8 N2 -0.9(7) . . . . ?
C36 N1 C8 C7 179.0(4) . . . . ?
O3 N5 C32 C31 -171.9(5) . . . . ?
O3 N5 C32 C33 7.9(7) . . . . ?
N4 C28 C29 C30 -6.0(6) . . . . ?
N4 C28 C29 C34 173.3(4) . . . . ?
O4 N5 C32 C31 8.1(7) . . . . ?
O4 N5 C32 C33 -172.1(5) . . . . ?
N5 C32 C33 C34 178.7(4) . . . . ?
C18 C19 C20 C21 -0.8(8) . . . . ?
C19 C18 C23 N3 -179.6(5) . . . . ?
C19 C18 C23 C22 0.3(7) . . . . ?
C19 C20 C21 C22 0.6(8) . . . . ?
C20 C21 C22 C23 0.1(7) . . . . ?
C20 C21 C22 C24 -179.5(5) . . . . ?
C21 C22 C23 N3 179.4(4) . . . . ?
C21 C22 C23 C18 -0.6(7) . . . . ?
C21 C22 C24 C25 -179.2(5) . . . . ?
C21 C22 C24 C26 1.9(10) . . . . ?
C22 C24 C25 N3 -1.1(5) . . . . ?
C22 C24 C25 N4 179.4(4) . . . . ?
C22 C24 C26 C27 179.5(5) . . . . ?
C23 N3 C25 N4 -180.0(4) . . . . ?
C23 N3 C25 C24 0.5(5) . . . . ?
C23 C18 C19 C20 0.3(7) . . . . ?
C23 C22 C24 C25 1.2(5) . . . . ?
C23 C22 C24 C26 -177.7(6) . . . . ?
C24 C22 C23 N3 -0.9(5) . . . . ?
C24 C22 C23 C18 179.1(4) . . . . ?
C24 C26 C27 C28 0.8(8) . . . . ?
C25 N3 C23 C18 -179.8(5) . . . . ?
C25 N3 C23 C22 0.3(5) . . . . ?
C25 N4 C28 C27 1.2(7) . . . . ?
C25 N4 C28 C29 -179.5(4) . . . . ?
C25 C24 C26 C27 0.7(7) . . . . ?
C26 C24 C25 N3 178.1(4) . . . . ?
C26 C24 C25 N4 -1.4(7) . . . . ?
C26 C27 C28 N4 -1.9(8) . . . . ?
C26 C27 C28 C29 178.9(5) . . . . ?
C27 C28 C29 C30 173.3(5) . . . . ?
C27 C28 C29 C34 -7.5(7) . . . . ?
C28 N4 C25 N3 -179.0(4) . . . . ?
C28 N4 C25 C24 0.5(7) . . . . ?
C28 C29 C30 C31 179.5(4) . . . . ?
C28 C29 C34 C33 -179.7(4) . . . . ?
C29 C30 C31 C32 -0.5(7) . . . . ?
C30 C29 C34 C33 -0.5(7) . . . . ?
C30 C31 C32 N5 -179.0(4) . . . . ?
C30 C31 C32 C33 1.1(7) . . . . ?
C31 C32 C33 C34 -1.4(8) . . . . ?
C32 C33 C34 C29 1.1(7) . . . . ?
C34 C29 C30 C31 0.2(7) . . . . ?
C35 N3 C23 C18 -1.6(8) . . . . ?
C35 N3 C23 C22 178.4(4) . . . . ?
C35 N3 C25 N4 2.0(8) . . . . ?
C35 N3 C25 C24 -177.6(5) . . . . ?
